data_1008027
loop_
_publ_author_name
'Seethanen, D'
'Tordjman, I'
'Averbuch-Pouchot, M T'

_publ_section_title
;
Structure cristalline du trimetaphosphate mixte de nickelpotassium
heptahydrate,  Ni K~4~ (P~3~ O~9~)~2~ (H~2~ O)~7~, et donnees
cristallographiques de Co K~4~ (P~3~ O~9~)~2~ (H~2~ O)~7~
;
_journal_coden_ASTM ACBCAR
_journal_name_full 'Acta Crystallographica B (24,1968-38,1982)'
_journal_page_first 2387
_journal_page_last 2390
_journal_paper_doi 10.1107/S0567740878008298
_journal_volume 34
_journal_year 1978
_chemical_formula_structural 'Ni K4 (P3 O9)2 (H2 O)7'
_chemical_formula_sum 'H14 K4 Ni O25 P6'
_chemical_name_systematic
;
Nickel tetrapotassium cyclo-triphosphate heptahydrate
;
_space_group_IT_number 42
_symmetry_cell_setting orthorhombic
_symmetry_Int_Tables_number 42
_symmetry_space_group_name_Hall 'F -2 -2'
_symmetry_space_group_name_H-M 'F m 2 m'
_cell_angle_alpha 90
_cell_angle_beta 90
_cell_angle_gamma 90
_cell_formula_units_Z 4
_cell_length_a 23.03(1)
_cell_length_b 11.882(4)
_cell_length_c 8.732(4)
_cell_volume 2389.4
_refine_ls_R_factor_all 0.043
_cod_database_code 1008027

loop_
_symmetry_equiv_pos_as_xyz
x,y,z
-x,y,-z
-x,y,z
x,y,-z
x,1/2+y,1/2+z
1/2+x,y,1/2+z
1/2+x,1/2+y,z
-x,1/2+y,1/2-z
1/2-x,y,1/2-z
1/2-x,1/2+y,-z
-x,1/2+y,1/2+z
1/2-x,y,1/2+z
1/2-x,1/2+y,z
x,1/2+y,1/2-z
1/2+x,y,1/2-z
1/2+x,1/2+y,-z

loop_
_atom_site_label
_atom_site_type_symbol
_atom_site_symmetry_multiplicity
_atom_site_Wyckoff_symbol
_atom_site_fract_x
_atom_site_fract_y
_atom_site_fract_z
_atom_site_occupancy
_atom_site_attached_hydrogens
_atom_site_calc_flag
Ni1 Ni2+ 4 a 0. 0. 0. 1. 0 d
K1 K1+ 8 b 0.25 0.02904(23) 0.25 1. 0 d
K2 K1+ 8 c 0.11389(10) 0.60717(23) 0. 1. 0 d
P1 P5+ 8 c 0.23557(9) 0.27202(25) 0. 1. 0 d
P2 P5+ 16 e 0.13047(7) 0.3216(2) 0.16856(19) 1. 0 d
O1 O2- 16 e 0.19093(18) 0.25618(40) 0.14304(48) 1. 0 d
O2 O2- 8 c 0.10178(29) 0.31841(70) 0. 1. 0 d
O3 O2- 8 c 0.27303(29) 0.17091(61) 0. 1. 0 d
O4 O2- 8 c 0.25828(34) 0.38806(67) 0. 1. 0 d
O5 O2- 16 e 0.09275(18) 0.25072(41) 0.26792(61) 1. 0 d
O6 O2- 16 e 0.13988(19) 0.44089(39) 0.21560(59) 1. 0 d
O7 O2- 8 c 0.09038(28) 0.00527(68) 0. 1. 2 d
O8 O2- 8 d 0. 0.12086(73) 0.16853(102) 1. 2 d
O9 O2- 8 d 0. -0.11614(78) 0.16937(123) 1. 2 d
O10 O2- 4 a 0. 0.51858(117) 0. 1. 2 d

loop_
_atom_type_symbol
_atom_type_oxidation_number
Ni2+ 2.000
K1+ 1.000
P5+ 5.000
O2- -2.000
